data_4304688
loop_
_publ_author_name
'Emily M. Gussenhoven'
'Marilyn M. Olmstead'
'James C. Fettinger'
'Alan L. Balch'

_publ_section_title
;
Interplay of Supramolecular Organization, Metallophilic Interactions, Phase
Changes, and Luminescence in Four Polymorphs of
IrI(CO)2(OC(CH3)CHC(CH3)N(p-tol))
;
_journal_name_full 'Inorganic Chemistry'
_journal_page_first 4570
_journal_page_last 4578
_journal_paper_doi 10.1021/ic702243z
_journal_volume 47
_journal_year 2008
_chemical_formula_moiety 'C14 H14 Ir N O3'
_chemical_formula_sum 'C14 H14 Ir N O3'
_chemical_formula_weight 436.46
_chemical_name_common Ir(CO)2(N(p-tol)C(CH3)CHC(CH3)O)
_chemical_name_systematic
; 
 ? 
;
_space_group_IT_number 2
_symmetry_cell_setting triclinic
_symmetry_space_group_name_Hall '-P 1'
_symmetry_space_group_name_H-M 'P -1'
_atom_sites_solution_hydrogens geom
_atom_sites_solution_primary direct
_atom_sites_solution_secondary difmap
_audit_creation_method SHELXL-97
_cell_angle_alpha 88.454(3)
_cell_angle_beta 83.291(2)
_cell_angle_gamma 87.980(3)
_cell_formula_units_Z 4
_cell_length_a 9.4808(14)
_cell_length_b 9.5679(14)
_cell_length_c 15.416(2)
_cell_measurement_reflns_used 5052
_cell_measurement_temperature 90(2)
_cell_measurement_theta_max 27.55
_cell_measurement_theta_min 2.4055
_cell_volume 1387.6(3)
_computing_cell_refinement 'SAINT (Bruker, 2006)'
_computing_data_collection 'SMART 5.054 (Bruker, 2003)'
_computing_data_reduction SAINT
_computing_molecular_graphics 'SHELXTL 5.1 (Sheldrick, 1994)'
_computing_publication_material SHELXL-97
_computing_structure_refinement 'SHELXL-97 (Sheldrick, 1997)'
_computing_structure_solution 'SHELXS-97 (Sheldrick, 1990)'
_diffrn_ambient_temperature 90(2)
_diffrn_detector_area_resol_mean 8.3
_diffrn_measured_fraction_theta_full 0.984
_diffrn_measured_fraction_theta_max 0.984
_diffrn_measurement_device_type 'Bruker SMART 1000'
_diffrn_measurement_method \w
_diffrn_radiation_monochromator graphite
_diffrn_radiation_source 'fine-focus sealed tube'
_diffrn_radiation_type MoK\a
_diffrn_radiation_wavelength 0.71073
_diffrn_reflns_av_R_equivalents 0.0000
_diffrn_reflns_av_sigmaI/netI 0.0380
_diffrn_reflns_limit_h_max 12
_diffrn_reflns_limit_h_min -12
_diffrn_reflns_limit_k_max 12
_diffrn_reflns_limit_k_min -12
_diffrn_reflns_limit_l_max 20
_diffrn_reflns_limit_l_min -20
_diffrn_reflns_number 6347
_diffrn_reflns_theta_full 27.60
_diffrn_reflns_theta_max 27.60
_diffrn_reflns_theta_min 1.33
_diffrn_standards_number 0
_exptl_absorpt_coefficient_mu 9.625
_exptl_absorpt_correction_T_max 0.3913
_exptl_absorpt_correction_T_min 0.1210
_exptl_absorpt_correction_type numerical
_exptl_absorpt_process_details 'SADABS-2007/2 (Sheldrick, 2007)'
_exptl_crystal_colour 'pale yellow'
_exptl_crystal_density_diffrn 2.089
_exptl_crystal_density_method 'not measured'
_exptl_crystal_description plate
_exptl_crystal_F_000 824
_exptl_crystal_size_max 0.38
_exptl_crystal_size_mid 0.32
_exptl_crystal_size_min 0.12
_refine_diff_density_max 1.789
_refine_diff_density_min -1.759
_refine_diff_density_rms 0.235
_refine_ls_extinction_method none
_refine_ls_goodness_of_fit_ref 1.157
_refine_ls_hydrogen_treatment constr
_refine_ls_matrix_type full
_refine_ls_number_parameters 350
_refine_ls_number_reflns 6347
_refine_ls_number_restraints 0
_refine_ls_restrained_S_all 1.157
_refine_ls_R_factor_all 0.0464
_refine_ls_R_factor_gt 0.0416
_refine_ls_shift/su_max 0.000
_refine_ls_shift/su_mean 0.000
_refine_ls_structure_factor_coef Fsqd
_refine_ls_weighting_details 'calc w=1/[\s^2^(Fo^2^)+38.1510P] where P=(Fo^2^+2Fc^2^)/3'
_refine_ls_weighting_scheme calc
_refine_ls_wR_factor_gt 0.1055
_refine_ls_wR_factor_ref 0.1088
_reflns_number_gt 5714
_reflns_number_total 6347
_reflns_threshold_expression I>2\s(I)
_cod_data_source_file ic702243z-file006.cif
_cod_data_source_block emg35lt
_cod_database_code 4304688

loop_
_symmetry_equiv_pos_as_xyz
'x, y, z'
'-x, -y, -z'

loop_
_atom_site_label
_atom_site_type_symbol
_atom_site_fract_x
_atom_site_fract_y
_atom_site_fract_z
_atom_site_U_iso_or_equiv
_atom_site_adp_type
_atom_site_occupancy
_atom_site_symmetry_multiplicity
_atom_site_calc_flag
_atom_site_refinement_flags
_atom_site_disorder_assembly
_atom_site_disorder_group
Ir1 Ir 0.16152(4) -0.06003(4) -0.06257(2) 0.01441(10) Uani 1 1 d . . .
Ir2 Ir 0.40343(4) 0.34676(4) 0.57497(2) 0.01509(10) Uani 1 1 d . . .
N1 N 0.2434(8) 0.0558(8) 0.0281(5) 0.0153(15) Uani 1 1 d . . .
N2 N 0.5478(9) 0.2558(8) 0.4809(5) 0.0137(15) Uani 1 1 d . . .
O1 O 0.2211(9) 0.1556(8) -0.2041(5) 0.0302(18) Uani 1 1 d . . .
O2 O 0.0407(9) -0.2341(8) -0.1939(5) 0.0289(17) Uani 1 1 d . . .
O3 O 0.1260(7) -0.2160(7) 0.0277(4) 0.0178(14) Uani 1 1 d . . .
O4 O 0.6025(9) 0.3261(9) 0.7116(5) 0.0303(18) Uani 1 1 d . . .
O5 O 0.1852(9) 0.4755(9) 0.7086(5) 0.0312(18) Uani 1 1 d . . .
O6 O 0.2624(7) 0.3727(7) 0.4861(4) 0.0154(13) Uani 1 1 d . . .
C1 C 0.1984(12) 0.0745(11) -0.1495(7) 0.023(2) Uani 1 1 d . . .
C2 C 0.0865(11) -0.1669(11) -0.1439(6) 0.021(2) Uani 1 1 d . . .
C3 C 0.1012(12) -0.3452(11) 0.1604(7) 0.024(2) Uani 1 1 d . . .
H3A H 0.0004 -0.3595 0.1563 0.036 Uiso 1 1 calc R . .
H3B H 0.1158 -0.3347 0.2218 0.036 Uiso 1 1 calc R . .
H3C H 0.1577 -0.4261 0.1366 0.036 Uiso 1 1 calc R . .
C4 C 0.1471(10) -0.2147(10) 0.1089(6) 0.0184(19) Uani 1 1 d . . .
C5 C 0.2051(10) -0.1085(10) 0.1491(6) 0.0178(19) Uani 1 1 d . . .
H5A H 0.2149 -0.1227 0.2093 0.021 Uiso 1 1 calc R . .
C6 C 0.2520(10) 0.0201(10) 0.1107(6) 0.0169(18) Uani 1 1 d . . .
C7 C 0.3231(11) 0.1155(11) 0.1685(6) 0.022(2) Uani 1 1 d . . .
H7A H 0.2758 0.2083 0.1690 0.032 Uiso 1 1 calc R . .
H7B H 0.4234 0.1238 0.1456 0.032 Uiso 1 1 calc R . .
H7C H 0.3160 0.0760 0.2281 0.032 Uiso 1 1 calc R . .
C8 C 0.2955(10) 0.1911(10) -0.0034(6) 0.0145(18) Uani 1 1 d . . .
C9 C 0.4350(10) 0.2038(10) -0.0410(6) 0.0177(19) Uani 1 1 d . . .
H9A H 0.4997 0.1258 -0.0403 0.021 Uiso 1 1 calc R . .
C10 C 0.4806(11) 0.3297(10) -0.0795(7) 0.020(2) Uani 1 1 d . . .
H10A H 0.5762 0.3367 -0.1053 0.025 Uiso 1 1 calc R . .
C11 C 0.3885(11) 0.4450(10) -0.0809(6) 0.0190(19) Uani 1 1 d . . .
C12 C 0.2488(11) 0.4323(11) -0.0422(6) 0.020(2) Uani 1 1 d . . .
H12A H 0.1841 0.5104 -0.0425 0.024 Uiso 1 1 calc R . .
C13 C 0.2036(10) 0.3071(10) -0.0033(6) 0.0174(19) Uani 1 1 d . . .
H13A H 0.1087 0.3005 0.0238 0.021 Uiso 1 1 calc R . .
C14 C 0.4371(13) 0.5800(11) -0.1273(7) 0.026(2) Uani 1 1 d . . .
H14A H 0.3891 0.6599 -0.0966 0.039 Uiso 1 1 calc R . .
H14B H 0.4134 0.5807 -0.1876 0.039 Uiso 1 1 calc R . .
H14C H 0.5401 0.5865 -0.1278 0.039 Uiso 1 1 calc R . .
C15 C 0.5271(12) 0.3314(11) 0.6597(7) 0.023(2) Uani 1 1 d . . .
C16 C 0.2696(11) 0.4268(11) 0.6587(6) 0.021(2) Uani 1 1 d . . .
C17 C 0.1618(12) 0.3959(12) 0.3542(7) 0.024(2) Uani 1 1 d . . .
H17A H 0.1375 0.4952 0.3637 0.036 Uiso 1 1 calc R . .
H17B H 0.0800 0.3397 0.3757 0.036 Uiso 1 1 calc R . .
H17C H 0.1872 0.3809 0.2916 0.036 Uiso 1 1 calc R . .
C18 C 0.2874(10) 0.3525(10) 0.4032(6) 0.0179(19) Uani 1 1 d . . .
C19 C 0.4087(11) 0.2956(11) 0.3600(6) 0.020(2) Uani 1 1 d . . .
H19A H 0.4116 0.2884 0.2984 0.024 Uiso 1 1 calc R . .
C20 C 0.5311(10) 0.2460(10) 0.3980(6) 0.0148(18) Uani 1 1 d . . .
C21 C 0.6484(10) 0.1758(11) 0.3357(6) 0.0187(19) Uani 1 1 d . . .
H21A H 0.7365 0.2267 0.3353 0.028 Uiso 1 1 calc R . .
H21B H 0.6198 0.1771 0.2766 0.028 Uiso 1 1 calc R . .
H21C H 0.6641 0.0788 0.3553 0.028 Uiso 1 1 calc R . .
C22 C 0.6779(10) 0.2007(9) 0.5108(6) 0.0151(18) Uani 1 1 d . . .
C23 C 0.7952(10) 0.2823(10) 0.5078(6) 0.0165(18) Uani 1 1 d . . .
H23A H 0.7948 0.3721 0.4800 0.020 Uiso 1 1 calc R . .
C24 C 0.9153(10) 0.2328(10) 0.5459(6) 0.0170(18) Uani 1 1 d . . .
H24A H 0.9959 0.2897 0.5433 0.020 Uiso 1 1 calc R . .
C25 C 0.9184(10) 0.1015(10) 0.5874(6) 0.0157(18) Uani 1 1 d . . .
C26 C 0.7992(10) 0.0201(10) 0.5880(6) 0.0170(18) Uani 1 1 d . . .
H26A H 0.7999 -0.0707 0.6145 0.020 Uiso 1 1 calc R . .
C27 C 0.6798(11) 0.0678(10) 0.5509(6) 0.0184(19) Uani 1 1 d . . .
H27A H 0.5996 0.0106 0.5527 0.022 Uiso 1 1 calc R . .
C28 C 1.0452(11) 0.0492(11) 0.6300(7) 0.022(2) Uani 1 1 d . . .
H28A H 1.1219 0.1155 0.6177 0.033 Uiso 1 1 calc R . .
H28B H 1.0774 -0.0423 0.6068 0.033 Uiso 1 1 calc R . .
H28C H 1.0192 0.0403 0.6932 0.033 Uiso 1 1 calc R . .

loop_
_atom_site_aniso_label
_atom_site_aniso_U_11
_atom_site_aniso_U_22
_atom_site_aniso_U_33
_atom_site_aniso_U_23
_atom_site_aniso_U_13
_atom_site_aniso_U_12
Ir1 0.01715(19) 0.01382(18) 0.01230(17) 0.00067(13) -0.00215(13) -0.00050(13)
Ir2 0.01791(19) 0.01544(18) 0.01195(17) 0.00040(13) -0.00254(13) 0.00135(14)
N1 0.014(4) 0.014(4) 0.017(4) 0.000(3) -0.003(3) 0.002(3)
N2 0.020(4) 0.009(3) 0.012(3) 0.002(3) -0.004(3) 0.000(3)
O1 0.048(5) 0.029(4) 0.015(3) 0.007(3) -0.009(3) -0.010(4)
O2 0.037(5) 0.031(4) 0.020(4) -0.005(3) -0.002(3) -0.011(4)
O3 0.024(4) 0.017(3) 0.013(3) 0.002(2) -0.001(3) -0.004(3)
O4 0.030(4) 0.047(5) 0.014(3) -0.006(3) -0.007(3) 0.011(4)
O5 0.033(4) 0.034(5) 0.024(4) -0.001(3) 0.003(3) 0.007(4)
O6 0.018(3) 0.018(3) 0.009(3) 0.001(2) 0.000(2) -0.001(3)
C1 0.028(5) 0.020(5) 0.021(5) -0.007(4) -0.001(4) -0.005(4)
C2 0.023(5) 0.023(5) 0.016(4) 0.006(4) -0.002(4) -0.004(4)
C3 0.026(5) 0.021(5) 0.027(5) 0.011(4) -0.008(4) -0.006(4)
C4 0.011(4) 0.021(5) 0.022(5) 0.006(4) -0.001(3) 0.004(4)
C5 0.020(5) 0.024(5) 0.009(4) -0.003(3) 0.000(3) 0.006(4)
C6 0.012(4) 0.021(5) 0.018(4) -0.001(4) -0.002(3) 0.003(4)
C7 0.028(5) 0.027(5) 0.010(4) -0.001(4) -0.001(4) -0.007(4)
C8 0.018(5) 0.016(4) 0.009(4) 0.002(3) 0.002(3) 0.000(4)
C9 0.019(5) 0.018(5) 0.015(4) 0.007(3) -0.002(3) 0.003(4)
C10 0.018(5) 0.019(5) 0.023(5) 0.002(4) 0.000(4) -0.005(4)
C11 0.022(5) 0.017(5) 0.018(5) 0.002(4) -0.002(4) -0.007(4)
C12 0.021(5) 0.020(5) 0.017(4) 0.004(4) 0.003(4) 0.006(4)
C13 0.016(5) 0.015(5) 0.021(5) -0.005(4) 0.001(4) 0.002(4)
C14 0.034(6) 0.020(5) 0.022(5) 0.005(4) 0.001(4) -0.008(4)
C15 0.029(6) 0.019(5) 0.019(5) -0.002(4) 0.001(4) 0.005(4)
C16 0.024(5) 0.023(5) 0.017(5) 0.002(4) -0.007(4) 0.004(4)
C17 0.027(6) 0.028(6) 0.018(5) 0.004(4) -0.007(4) 0.004(4)
C18 0.016(5) 0.015(4) 0.023(5) 0.003(4) -0.004(4) -0.002(4)
C19 0.024(5) 0.022(5) 0.014(4) 0.000(4) -0.007(4) -0.001(4)
C20 0.015(4) 0.014(4) 0.014(4) -0.005(3) 0.003(3) 0.000(3)
C21 0.019(5) 0.028(5) 0.008(4) 0.000(3) 0.002(3) 0.004(4)
C22 0.016(4) 0.008(4) 0.023(5) -0.006(3) -0.010(4) 0.004(3)
C23 0.021(5) 0.012(4) 0.017(4) 0.005(3) -0.006(4) 0.002(4)
C24 0.016(5) 0.023(5) 0.012(4) -0.001(3) -0.001(3) 0.002(4)
C25 0.015(4) 0.022(5) 0.010(4) -0.003(3) -0.003(3) 0.003(4)
C26 0.022(5) 0.014(4) 0.016(4) 0.001(3) -0.004(4) -0.001(4)
C27 0.020(5) 0.019(5) 0.016(4) 0.002(4) -0.001(4) -0.002(4)
C28 0.024(5) 0.022(5) 0.021(5) -0.003(4) -0.009(4) 0.005(4)

loop_
_atom_type_symbol
_atom_type_description
_atom_type_scat_dispersion_real
_atom_type_scat_dispersion_imag
_atom_type_scat_source
C C 0.0033 0.0016 'International Tables Vol C Tables 4.2.6.8 and 6.1.1.4'
H H 0.0000 0.0000 'International Tables Vol C Tables 4.2.6.8 and 6.1.1.4'
N N 0.0061 0.0033 'International Tables Vol C Tables 4.2.6.8 and 6.1.1.4'
O O 0.0106 0.0060 'International Tables Vol C Tables 4.2.6.8 and 6.1.1.4'
Ir Ir -1.4442 7.9887 'International Tables Vol C Tables 4.2.6.8 and 6.1.1.4'

loop_
_geom_angle_atom_site_label_1
_geom_angle_atom_site_label_2
_geom_angle_atom_site_label_3
_geom_angle
_geom_angle_site_symmetry_1
_geom_angle_site_symmetry_3
_geom_angle_publ_flag
C1 Ir1 C2 87.9(4) . . ?
C1 Ir1 O3 176.6(4) . . ?
C2 Ir1 O3 89.8(4) . . ?
C1 Ir1 N1 92.8(4) . . ?
C2 Ir1 N1 179.3(4) . . ?
O3 Ir1 N1 89.5(3) . . ?
C1 Ir1 Ir1 105.0(3) . 2 ?
C2 Ir1 Ir1 99.8(3) . 2 ?
O3 Ir1 Ir1 77.8(2) . 2 ?
N1 Ir1 Ir1 80.0(2) . 2 ?
C15 Ir2 C16 87.9(4) . . ?
C15 Ir2 O6 176.7(4) . . ?
C16 Ir2 O6 89.2(4) . . ?
C15 Ir2 N2 93.3(4) . . ?
C16 Ir2 N2 178.6(4) . . ?
O6 Ir2 N2 89.7(3) . . ?
C15 Ir2 Ir2 98.6(3) . 2_666 ?
C16 Ir2 Ir2 109.2(3) . 2_666 ?
O6 Ir2 Ir2 81.10(18) . 2_666 ?
N2 Ir2 Ir2 71.4(2) . 2_666 ?
C6 N1 C8 118.1(8) . . ?
C6 N1 Ir1 126.7(7) . . ?
C8 N1 Ir1 115.2(6) . . ?
C20 N2 C22 118.8(8) . . ?
C20 N2 Ir2 125.6(6) . . ?
C22 N2 Ir2 115.6(6) . . ?
C4 O3 Ir1 127.2(6) . . ?
C18 O6 Ir2 126.5(6) . . ?
O1 C1 Ir1 178.8(9) . . ?
O2 C2 Ir1 179.3(10) . . ?
C4 C3 H3A 109.5 . . ?
C4 C3 H3B 109.5 . . ?
H3A C3 H3B 109.5 . . ?
C4 C3 H3C 109.5 . . ?
H3A C3 H3C 109.5 . . ?
H3B C3 H3C 109.5 . . ?
O3 C4 C5 125.8(9) . . ?
O3 C4 C3 114.1(9) . . ?
C5 C4 C3 120.0(9) . . ?
C4 C5 C6 127.1(9) . . ?
C4 C5 H5A 116.4 . . ?
C6 C5 H5A 116.4 . . ?
N1 C6 C5 123.5(9) . . ?
N1 C6 C7 120.0(9) . . ?
C5 C6 C7 116.4(8) . . ?
C6 C7 H7A 109.5 . . ?
C6 C7 H7B 109.5 . . ?
H7A C7 H7B 109.5 . . ?
C6 C7 H7C 109.5 . . ?
H7A C7 H7C 109.5 . . ?
H7B C7 H7C 109.5 . . ?
C13 C8 C9 118.8(9) . . ?
C13 C8 N1 120.4(8) . . ?
C9 C8 N1 120.5(8) . . ?
C8 C9 C10 120.5(9) . . ?
C8 C9 H9A 119.7 . . ?
C10 C9 H9A 119.7 . . ?
C11 C10 C9 120.8(9) . . ?
C11 C10 H10A 119.6 . . ?
C9 C10 H10A 119.6 . . ?
C10 C11 C12 118.5(9) . . ?
C10 C11 C14 120.5(9) . . ?
C12 C11 C14 120.9(9) . . ?
C13 C12 C11 120.6(9) . . ?
C13 C12 H12A 119.7 . . ?
C11 C12 H12A 119.7 . . ?
C12 C13 C8 120.7(9) . . ?
C12 C13 H13A 119.7 . . ?
C8 C13 H13A 119.7 . . ?
C11 C14 H14A 109.5 . . ?
C11 C14 H14B 109.5 . . ?
H14A C14 H14B 109.5 . . ?
C11 C14 H14C 109.5 . . ?
H14A C14 H14C 109.5 . . ?
H14B C14 H14C 109.5 . . ?
O4 C15 Ir2 178.0(10) . . ?
O5 C16 Ir2 178.3(9) . . ?
C18 C17 H17A 109.5 . . ?
C18 C17 H17B 109.5 . . ?
H17A C17 H17B 109.5 . . ?
C18 C17 H17C 109.5 . . ?
H17A C17 H17C 109.5 . . ?
H17B C17 H17C 109.5 . . ?
O6 C18 C19 126.6(9) . . ?
O6 C18 C17 112.8(8) . . ?
C19 C18 C17 120.6(9) . . ?
C18 C19 C20 126.4(9) . . ?
C18 C19 H19A 116.8 . . ?
C20 C19 H19A 116.8 . . ?
N2 C20 C19 124.6(8) . . ?
N2 C20 C21 119.6(8) . . ?
C19 C20 C21 115.9(8) . . ?
C20 C21 H21A 109.5 . . ?
C20 C21 H21B 109.5 . . ?
H21A C21 H21B 109.5 . . ?
C20 C21 H21C 109.5 . . ?
H21A C21 H21C 109.5 . . ?
H21B C21 H21C 109.5 . . ?
C23 C22 C27 119.7(9) . . ?
C23 C22 N2 120.7(8) . . ?
C27 C22 N2 119.3(8) . . ?
C22 C23 C24 120.0(9) . . ?
C22 C23 H23A 120.0 . . ?
C24 C23 H23A 120.0 . . ?
C25 C24 C23 121.1(9) . . ?
C25 C24 H24A 119.4 . . ?
C23 C24 H24A 119.4 . . ?
C26 C25 C24 117.6(9) . . ?
C26 C25 C28 121.0(9) . . ?
C24 C25 C28 121.4(9) . . ?
C27 C26 C25 121.8(9) . . ?
C27 C26 H26A 119.1 . . ?
C25 C26 H26A 119.1 . . ?
C26 C27 C22 119.7(9) . . ?
C26 C27 H27A 120.2 . . ?
C22 C27 H27A 120.2 . . ?
C25 C28 H28A 109.5 . . ?
C25 C28 H28B 109.5 . . ?
H28A C28 H28B 109.5 . . ?
C25 C28 H28C 109.5 . . ?
H28A C28 H28C 109.5 . . ?
H28B C28 H28C 109.5 . . ?

loop_
_geom_bond_atom_site_label_1
_geom_bond_atom_site_label_2
_geom_bond_distance
_geom_bond_site_symmetry_2
_geom_bond_publ_flag
Ir1 C1 1.845(11) . ?
Ir1 C2 1.858(10) . ?
Ir1 O3 2.022(6) . ?
Ir1 N1 2.045(8) . ?
Ir1 Ir1 3.5934(8) 2 ?
Ir2 C15 1.855(11) . ?
Ir2 C16 1.861(10) . ?
Ir2 O6 2.028(6) . ?
Ir2 N2 2.063(8) . ?
Ir2 Ir2 4.0397(8) 2_666 ?
N1 C6 1.320(12) . ?
N1 C8 1.453(12) . ?
N2 C20 1.312(12) . ?
N2 C22 1.444(11) . ?
O1 C1 1.135(13) . ?
O2 C2 1.149(13) . ?
O3 C4 1.291(12) . ?
O4 C15 1.132(13) . ?
O5 C16 1.139(13) . ?
O6 C18 1.291(12) . ?
C3 C4 1.511(13) . ?
C3 H3A 0.9800 . ?
C3 H3B 0.9800 . ?
C3 H3C 0.9800 . ?
C4 C5 1.368(14) . ?
C5 C6 1.414(14) . ?
C5 H5A 0.9500 . ?
C6 C7 1.520(13) . ?
C7 H7A 0.9800 . ?
C7 H7B 0.9800 . ?
C7 H7C 0.9800 . ?
C8 C13 1.386(13) . ?
C8 C9 1.388(13) . ?
C9 C10 1.389(13) . ?
C9 H9A 0.9500 . ?
C10 C11 1.384(14) . ?
C10 H10A 0.9500 . ?
C11 C12 1.396(14) . ?
C11 C14 1.519(13) . ?
C12 C13 1.384(14) . ?
C12 H12A 0.9500 . ?
C13 H13A 0.9500 . ?
C14 H14A 0.9800 . ?
C14 H14B 0.9800 . ?
C14 H14C 0.9800 . ?
C17 C18 1.523(13) . ?
C17 H17A 0.9800 . ?
C17 H17B 0.9800 . ?
C17 H17C 0.9800 . ?
C18 C19 1.363(14) . ?
C19 C20 1.421(13) . ?
C19 H19A 0.9500 . ?
C20 C21 1.530(12) . ?
C21 H21A 0.9800 . ?
C21 H21B 0.9800 . ?
C21 H21C 0.9800 . ?
C22 C23 1.377(13) . ?
C22 C27 1.399(13) . ?
C23 C24 1.403(13) . ?
C23 H23A 0.9500 . ?
C24 C25 1.395(13) . ?
C24 H24A 0.9500 . ?
C25 C26 1.394(13) . ?
C25 C28 1.501(13) . ?
C26 C27 1.384(13) . ?
C26 H26A 0.9500 . ?
C27 H27A 0.9500 . ?
C28 H28A 0.9800 . ?
C28 H28B 0.9800 . ?
C28 H28C 0.9800 . ?
